data_7224077
loop_
_publ_author_name
'Zhang, Han'
'Yan, Zhi-Hao'
'Luo, Yun'
'Zheng, Xiu-Ying'
'Kong, Xiang-Jian'
'Long, La-Sheng'
'Zheng, Lan-Sun'

_publ_section_title
;
 Anion-controlled assembly of a series of heterometallic 3d--4f compounds
 with 0D cluster, 1D chain, 2D network and 3D frameworks
;
_journal_issue 22
_journal_name_full CrystEngComm
_journal_page_first 4142
_journal_paper_doi 10.1039/C5CE02503F
_journal_volume 18
_journal_year 2016
_chemical_formula_moiety 'C28 H52 N6 Nd2 Ni2 O30, 8(H2 O)'
_chemical_formula_sum 'C28 H68 N6 Nd2 Ni2 O38'
_chemical_formula_weight 1502.78
_chemical_name_systematic
;
 ? 
;
_space_group_crystal_system triclinic
_space_group_IT_number 2
_space_group_name_Hall '-P 1'
_space_group_name_H-M_alt 'P -1'
_symmetry_space_group_name_Hall '-P 1'
_symmetry_space_group_name_H-M 'P -1'
_atom_sites_solution_hydrogens geom
_atom_sites_solution_primary direct
_atom_sites_solution_secondary difmap
_audit_creation_date 2015-12-11
_audit_creation_method
;
Olex2 1.2
(compiled 2013.09.17 svn.r2790 for OlexSys, GUI svn.r4601)
;
_audit_update_record
;
2015-12-14 deposited with the CCDC.
2016-01-29 downloaded from the CCDC.
;
_cell_angle_alpha 85.62(3)
_cell_angle_beta 80.05(3)
_cell_angle_gamma 68.91(3)
_cell_formula_units_Z 1
_cell_length_a 9.2011(18)
_cell_length_b 12.234(2)
_cell_length_c 12.510(3)
_cell_measurement_reflns_used 9907
_cell_measurement_temperature 173(2)
_cell_measurement_theta_max 52.75
_cell_measurement_theta_min 6.56
_cell_volume 1294.0(5)
_computing_molecular_graphics
;
O. V. Dolomanov, L. J. Bourhis, R. J. Gildea, J. A. K. Howard and H. Puschmann,
OLEX2: a complete structure solution, refinement and analysis program.
J. Appl. Cryst. (2009). 42, 339-341.
;
_computing_publication_material
;
O. V. Dolomanov, L. J. Bourhis, R. J. Gildea, J. A. K. Howard and H. Puschmann,
OLEX2: a complete structure solution, refinement and analysis program.
J. Appl. Cryst. (2009). 42, 339-341.
;
_computing_structure_refinement
;
SHELX, G.M. Sheldrick, Acta Cryst.
(2008). A64, 112-122
;
_computing_structure_solution 'SHELXS-97 (Sheldrick, 1990)'
_diffrn_ambient_temperature 173.15
_diffrn_measured_fraction_theta_full 0.995
_diffrn_measured_fraction_theta_max 0.995
_diffrn_measurement_device_type 'multiwire proportional'
_diffrn_measurement_method 'phi and omega scans'
_diffrn_radiation_monochromator graphite
_diffrn_radiation_type MoK\a
_diffrn_radiation_wavelength 0.71073
_diffrn_reflns_av_R_equivalents 0.0284
_diffrn_reflns_av_unetI/netI 0.0384
_diffrn_reflns_limit_h_max 11
_diffrn_reflns_limit_h_min -11
_diffrn_reflns_limit_k_max 15
_diffrn_reflns_limit_k_min -15
_diffrn_reflns_limit_l_max 15
_diffrn_reflns_limit_l_min -15
_diffrn_reflns_number 11125
_diffrn_reflns_theta_full 26.00
_diffrn_reflns_theta_max 26.00
_diffrn_reflns_theta_min 3.12
_diffrn_source 'fine-focus sealed tube'
_exptl_absorpt_coefficient_mu 2.802
_exptl_absorpt_correction_T_max 0.7480
_exptl_absorpt_correction_T_min 0.4869
_exptl_absorpt_correction_type psi-scan
_exptl_crystal_colour 'clear light green'
_exptl_crystal_colour_lustre clear
_exptl_crystal_colour_modifier light
_exptl_crystal_colour_primary green
_exptl_crystal_density_diffrn 1.929
_exptl_crystal_density_method 'not measured'
_exptl_crystal_description block
_exptl_crystal_F_000 758
_exptl_crystal_size_max 0.3
_exptl_crystal_size_mid 0.21
_exptl_crystal_size_min 0.11
_refine_diff_density_max 0.957
_refine_diff_density_min -0.784
_refine_diff_density_rms 0.096
_refine_ls_extinction_method none
_refine_ls_goodness_of_fit_ref 1.046
_refine_ls_hydrogen_treatment mixed
_refine_ls_matrix_type full
_refine_ls_number_parameters 359
_refine_ls_number_reflns 5071
_refine_ls_number_restraints 0
_refine_ls_restrained_S_all 1.046
_refine_ls_R_factor_all 0.0259
_refine_ls_R_factor_gt 0.0236
_refine_ls_shift/su_max 0.003
_refine_ls_shift/su_mean 0.000
_refine_ls_structure_factor_coef Fsqd
_refine_ls_weighting_details 'calc w=1/[\s^2^(Fo^2^)+(0.0209P)^2^+1.4636P] where P=(Fo^2^+2Fc^2^)/3'
_refine_ls_weighting_scheme calc
_refine_ls_wR_factor_gt 0.0563
_refine_ls_wR_factor_ref 0.0572
_reflns_number_gt 4785
_reflns_number_total 5071
_reflns_threshold_expression >2sigma(I)
_cod_data_source_file c5ce02503f2.cif
_cod_data_source_block 1
_cod_depositor_comments 'Adding full bibliography for 7224073--7224079.cif.'
_cod_original_cell_volume 1294.0(4)
_cod_database_code 7224077
_olex2_refinement_description
;
1. Fixed Uiso
 At 1.2 times of:
  All C(H) groups, All C(H,H) groups
 At 1.5 times of:
  All O(H,H) groups
2.a Free rotating group:
 O1W(H,HA), O3W(HB,HC), O4W(HD,HE), O2W(HF,HG)
2.b Rotating group:
 O5(H5A,H5B), O6(H6A,H6B), O10(H10A,H10B), O13(H13A,H13B)
2.c Ternary CH refined with riding coordinates:
 C2(H2), C1(H1)
2.d Secondary CH2 refined with riding coordinates:
 C9(H9A,H9B), C13(H13C,H13D), C7(H7A,H7B), C3(H3A,H3B), C4(H4A,H4B), C11(H11A,
 H11B), C6(H6C,H6D), C5(H5C,H5D)
;

loop_
_space_group_symop_id
_space_group_symop_operation_xyz
1 'x, y, z'
2 '-x, -y, -z'

loop_
_atom_site_label
_atom_site_type_symbol
_atom_site_fract_x
_atom_site_fract_y
_atom_site_fract_z
_atom_site_U_iso_or_equiv
_atom_site_adp_type
_atom_site_occupancy
_atom_site_symmetry_multiplicity
_atom_site_calc_flag
_atom_site_refinement_flags
Nd1 Nd 0.992078(15) 0.717313(11) 0.636553(10) 0.01401(6) Uani 1 1 d .
Ni1 Ni 1.31487(4) 0.77479(3) 0.33932(2) 0.01273(8) Uani 1 1 d .
O1 O 0.9739(2) 0.64028(16) 0.45149(14) 0.0189(4) Uani 1 1 d .
O2 O 1.4295(2) 0.60114(16) 0.30806(15) 0.0187(4) Uani 1 1 d .
O3 O 1.1494(2) 0.72464(16) 0.44954(14) 0.0164(4) Uani 1 1 d .
O4 O 1.6041(2) 0.48167(16) 0.18270(16) 0.0226(4) Uani 1 1 d .
O5 O 1.2611(2) 0.68880(17) 0.66922(16) 0.0214(4) Uani 1 1 d .
H5A H 1.2830 0.6438 0.7277 0.032 Uiso 1 1 d R
H5B H 1.2689 0.7574 0.6796 0.032 Uiso 1 1 d R
O6 O 1.1523(2) 0.50433(16) 0.63283(16) 0.0213(4) Uani 1 1 d .
H6A H 1.1810 0.4806 0.6970 0.032 Uiso 1 1 d R
H6B H 1.2379 0.4906 0.5836 0.032 Uiso 1 1 d R
O7 O 1.1977(2) 0.94696(16) 0.36834(15) 0.0186(4) Uani 1 1 d .
O8 O 1.6582(2) 0.89382(19) 0.37209(17) 0.0277(5) Uani 1 1 d .
O9 O 1.4958(2) 0.79186(16) 0.40615(14) 0.0180(4) Uani 1 1 d .
O10 O 0.7867(2) 0.86280(18) 0.55143(17) 0.0285(5) Uani 1 1 d .
H10A H 0.7734 0.9324 0.5731 0.043 Uiso 1 1 d R
H10B H 0.6987 0.8493 0.5696 0.043 Uiso 1 1 d R
N2 N 1.4538(2) 0.80004(18) 0.19802(17) 0.0139(4) Uani 1 1 d .
O12 O 0.9796(2) 1.09530(17) 0.34157(17) 0.0254(4) Uani 1 1 d .
O13 O 0.8022(2) 0.61834(19) 0.66893(16) 0.0265(5) Uani 1 1 d .
H13A H 0.7347 0.6434 0.6218 0.040 Uiso 1 1 d R
H13B H 0.7483 0.6326 0.7355 0.040 Uiso 1 1 d R
N3 N 1.1408(2) 0.79625(18) 0.24300(16) 0.0133(4) Uani 1 1 d .
O15 O 0.9731(3) 0.6656(2) 0.83670(17) 0.0344(5) Uani 1 1 d .
O1W O 0.6420(3) 0.5988(2) 0.86243(18) 0.0331(5) Uani 1 1 d G
H H 0.5582 0.5821 0.8603 0.050 Uiso 1 1 d G
HA H 0.7017 0.5474 0.9032 0.050 Uiso 1 1 d G
O17 O 0.7929(3) 0.8280(2) 0.80275(18) 0.0383(6) Uani 1 1 d .
O3W O 1.6136(2) 0.56914(19) 0.53889(17) 0.0280(5) Uani 1 1 d G
HB H 1.5761 0.5232 0.5821 0.042 Uiso 1 1 d G
HC H 1.5401 0.6375 0.5351 0.042 Uiso 1 1 d G
C9 C 1.0152(3) 0.9109(2) 0.2736(2) 0.0168(5) Uani 1 1 d .
H9A H 0.9258 0.8965 0.3211 0.020 Uiso 1 1 calc R
H9B H 0.9764 0.9516 0.2071 0.020 Uiso 1 1 calc R
C14 C 1.5321(3) 0.5815(2) 0.2231(2) 0.0167(5) Uani 1 1 d .
O4W O 1.4033(3) 0.8513(2) 0.63228(19) 0.0375(5) Uani 1 1 d G
HD H 1.3797 0.9234 0.6510 0.056 Uiso 1 1 d G
HE H 1.4488 0.8425 0.5649 0.056 Uiso 1 1 d G
C13 C 1.5747(3) 0.6831(2) 0.1683(2) 0.0182(5) Uani 1 1 d .
H13C H 1.6761 0.6794 0.1880 0.022 Uiso 1 1 calc R
H13D H 1.5902 0.6745 0.0887 0.022 Uiso 1 1 calc R
C2 C 1.3428(3) 0.8530(2) 0.1172(2) 0.0141(5) Uani 1 1 d .
H2 H 1.2814 0.9359 0.1392 0.017 Uiso 1 1 calc R
C10 C 1.0688(3) 0.9907(2) 0.3318(2) 0.0162(5) Uani 1 1 d .
C7 C 1.0809(3) 0.7000(2) 0.2774(2) 0.0157(5) Uani 1 1 d .
H7A H 1.1541 0.6262 0.2425 0.019 Uiso 1 1 calc R
H7B H 0.9765 0.7182 0.2551 0.019 Uiso 1 1 calc R
N1 N 0.8584(3) 0.7564(3) 0.8726(2) 0.0302(6) Uani 1 1 d .
C8 C 1.0669(3) 0.6859(2) 0.4004(2) 0.0156(5) Uani 1 1 d .
O21 O 0.8159(3) 0.7715(3) 0.97022(18) 0.0507(8) Uani 1 1 d .
C1 C 1.2238(3) 0.7892(2) 0.12798(19) 0.0139(5) Uani 1 1 d .
H1 H 1.2861 0.7046 0.1132 0.017 Uiso 1 1 calc R
C12 C 1.5649(3) 0.8524(2) 0.3447(2) 0.0179(5) Uani 1 1 d .
C3 C 1.4245(3) 0.8570(2) 0.0003(2) 0.0194(5) Uani 1 1 d .
H3A H 1.4878 0.9081 -0.0036 0.023 Uiso 1 1 calc R
H3B H 1.4976 0.7772 -0.0207 0.023 Uiso 1 1 calc R
O2W O 0.8286(3) 0.4508(3) 0.9955(2) 0.0498(7) Uani 1 1 d G
HF H 0.7691 0.4541 1.0582 0.075 Uiso 1 1 d G
HG H 0.9266 0.4291 1.0048 0.075 Uiso 1 1 d G
C4 C 1.3075(4) 0.9026(3) -0.0801(2) 0.0244(6) Uani 1 1 d .
H4A H 1.2406 0.9852 -0.0641 0.029 Uiso 1 1 calc R
H4B H 1.3656 0.8996 -0.1549 0.029 Uiso 1 1 calc R
C11 C 1.5277(3) 0.8801(2) 0.2286(2) 0.0174(5) Uani 1 1 d .
H11A H 1.4553 0.9622 0.2237 0.021 Uiso 1 1 calc R
H11B H 1.6262 0.8712 0.1775 0.021 Uiso 1 1 calc R
C6 C 1.1129(3) 0.8331(3) 0.0430(2) 0.0201(6) Uani 1 1 d .
H6C H 1.0461 0.7845 0.0475 0.024 Uiso 1 1 calc R
H6D H 1.0426 0.9149 0.0590 0.024 Uiso 1 1 calc R
C5 C 1.2042(3) 0.8278(3) -0.0715(2) 0.0230(6) Uani 1 1 d .
H5C H 1.1295 0.8568 -0.1243 0.028 Uiso 1 1 calc R
H5D H 1.2711 0.7456 -0.0892 0.028 Uiso 1 1 calc R

loop_
_atom_site_aniso_label
_atom_site_aniso_U_11
_atom_site_aniso_U_22
_atom_site_aniso_U_33
_atom_site_aniso_U_23
_atom_site_aniso_U_13
_atom_site_aniso_U_12
Nd1 0.01704(8) 0.01270(8) 0.01227(8) -0.00087(5) -0.00231(5) -0.00508(6)
Ni1 0.01478(16) 0.01164(16) 0.01208(16) 0.00077(12) -0.00361(12) -0.00453(13)
O1 0.0277(10) 0.0182(9) 0.0149(9) -0.0009(8) 0.0002(7) -0.0147(8)
O2 0.0212(9) 0.0137(9) 0.0187(9) 0.0014(7) -0.0003(7) -0.0045(8)
O3 0.0207(9) 0.0176(9) 0.0128(9) 0.0007(7) -0.0034(7) -0.0088(8)
O4 0.0267(10) 0.0133(9) 0.0233(10) -0.0019(8) -0.0028(8) -0.0020(8)
O5 0.0252(10) 0.0163(9) 0.0254(10) 0.0051(8) -0.0088(8) -0.0094(8)
O6 0.0257(10) 0.0177(10) 0.0210(10) -0.0009(8) -0.0038(8) -0.0080(8)
O7 0.0197(9) 0.0143(9) 0.0223(10) -0.0027(8) -0.0075(7) -0.0042(7)
O8 0.0311(11) 0.0350(12) 0.0269(11) 0.0030(9) -0.0131(9) -0.0204(10)
O9 0.0202(9) 0.0193(9) 0.0160(9) 0.0026(8) -0.0070(7) -0.0073(8)
O10 0.0336(12) 0.0182(10) 0.0341(12) -0.0046(9) -0.0190(9) -0.0028(9)
N2 0.0160(10) 0.0117(10) 0.0154(10) 0.0013(8) -0.0053(8) -0.0053(9)
O12 0.0207(10) 0.0135(9) 0.0409(12) -0.0058(9) -0.0093(8) -0.0017(8)
O13 0.0287(11) 0.0383(12) 0.0184(10) -0.0003(9) -0.0041(8) -0.0188(10)
N3 0.0174(10) 0.0118(10) 0.0119(10) 0.0004(8) -0.0020(8) -0.0069(9)
O15 0.0308(12) 0.0498(15) 0.0190(11) 0.0037(10) -0.0047(9) -0.0106(11)
O1W 0.0361(13) 0.0394(13) 0.0279(12) 0.0010(10) -0.0019(9) -0.0198(11)
O17 0.0442(14) 0.0361(13) 0.0270(12) -0.0067(10) 0.0047(10) -0.0086(11)
O3W 0.0262(11) 0.0251(11) 0.0279(11) 0.0011(9) -0.0045(8) -0.0035(9)
C9 0.0146(12) 0.0157(13) 0.0197(13) -0.0011(10) -0.0050(10) -0.0035(10)
C14 0.0174(13) 0.0163(13) 0.0172(13) 0.0009(10) -0.0071(10) -0.0051(10)
O4W 0.0479(14) 0.0345(13) 0.0353(13) -0.0010(10) 0.0032(11) -0.0251(12)
C13 0.0159(12) 0.0146(13) 0.0201(13) 0.0003(11) -0.0005(10) -0.0019(10)
C2 0.0170(12) 0.0127(12) 0.0129(12) 0.0025(10) -0.0054(9) -0.0049(10)
C10 0.0174(13) 0.0141(12) 0.0165(13) -0.0018(10) -0.0005(10) -0.0056(10)
C7 0.0207(13) 0.0150(12) 0.0142(12) -0.0008(10) -0.0035(10) -0.0091(10)
N1 0.0284(14) 0.0520(18) 0.0190(13) -0.0091(13) 0.0017(10) -0.0254(13)
C8 0.0168(12) 0.0113(12) 0.0174(13) -0.0016(10) -0.0019(10) -0.0035(10)
O21 0.0428(14) 0.105(2) 0.0158(11) -0.0169(13) 0.0049(10) -0.0413(16)
C1 0.0172(12) 0.0141(12) 0.0109(12) 0.0003(10) -0.0038(9) -0.0055(10)
C12 0.0167(12) 0.0155(13) 0.0216(13) -0.0016(11) -0.0057(10) -0.0042(10)
C3 0.0232(14) 0.0215(14) 0.0147(13) 0.0025(11) -0.0030(10) -0.0100(11)
O2W 0.0478(16) 0.0457(16) 0.0378(14) 0.0089(13) -0.0012(11) 0.0006(13)
C4 0.0334(16) 0.0265(15) 0.0159(13) 0.0078(11) -0.0075(11) -0.0135(13)
C11 0.0200(13) 0.0179(13) 0.0184(13) 0.0021(11) -0.0061(10) -0.0104(11)
C6 0.0229(14) 0.0246(14) 0.0160(13) 0.0041(11) -0.0087(10) -0.0104(12)
C5 0.0321(15) 0.0267(15) 0.0142(13) 0.0044(11) -0.0104(11) -0.0131(13)

loop_
_atom_type_symbol
_atom_type_description
_atom_type_scat_dispersion_real
_atom_type_scat_dispersion_imag
_atom_type_scat_source
C C 0.0033 0.0016 'International Tables Vol C Tables 4.2.6.8 and 6.1.1.4'
H H 0.0000 0.0000 'International Tables Vol C Tables 4.2.6.8 and 6.1.1.4'
N N 0.0061 0.0033 'International Tables Vol C Tables 4.2.6.8 and 6.1.1.4'
Nd Nd -0.1943 3.0179 'International Tables Vol C Tables 4.2.6.8 and 6.1.1.4'
Ni Ni 0.3393 1.1124 'International Tables Vol C Tables 4.2.6.8 and 6.1.1.4'
O O 0.0106 0.0060 'International Tables Vol C Tables 4.2.6.8 and 6.1.1.4'

loop_
_geom_angle_atom_site_label_1
_geom_angle_atom_site_label_2
_geom_angle_atom_site_label_3
_geom_angle
_geom_angle_site_symmetry_1
_geom_angle_site_symmetry_3
O1 Nd1 N1 146.95(6) . .
O1 Nd1 C8 25.07(6) . .
O3 Nd1 O1 50.51(6) . .
O3 Nd1 O17 149.24(7) . .
O3 Nd1 N1 162.25(6) . .
O3 Nd1 C8 25.80(6) . .
O5 Nd1 O1 115.79(7) . .
O5 Nd1 O3 74.69(6) . .
O5 Nd1 O6 70.69(7) . .
O5 Nd1 O15 78.54(7) . .
O5 Nd1 O17 107.78(8) . .
O5 Nd1 N1 92.41(7) . .
O5 Nd1 C8 97.48(7) . .
O6 Nd1 O1 73.50(7) . .
O6 Nd1 O3 84.94(7) . .
O6 Nd1 O15 78.58(8) . .
O6 Nd1 O17 125.32(8) . .
O6 Nd1 N1 102.52(8) . .
O6 Nd1 C8 81.05(8) . .
O10 Nd1 O1 69.83(7) . .
O10 Nd1 O3 81.09(7) . .
O10 Nd1 O5 137.51(7) . .
O10 Nd1 O6 141.40(6) . .
O10 Nd1 O12 74.10(7) . 2_776
O10 Nd1 O13 82.54(8) . .
O10 Nd1 O15 125.34(8) . .
O10 Nd1 O17 77.26(8) . .
O10 Nd1 N1 101.57(8) . .
O10 Nd1 C8 70.87(8) . .
O12 Nd1 O1 124.33(7) 2_776 .
O12 Nd1 O3 83.52(7) 2_776 .
O12 Nd1 O5 68.96(7) 2_776 .
O12 Nd1 O6 139.64(6) 2_776 .
O12 Nd1 O15 94.51(8) 2_776 .
O12 Nd1 O17 69.74(8) 2_776 .
O12 Nd1 N1 80.43(8) 2_776 .
O12 Nd1 C8 102.95(8) 2_776 .
O13 Nd1 O1 71.33(6) . .
O13 Nd1 O3 121.74(6) . .
O13 Nd1 O5 139.95(7) . .
O13 Nd1 O6 74.65(7) . .
O13 Nd1 O12 142.49(7) . 2_776
O13 Nd1 O15 75.45(7) . .
O13 Nd1 O17 76.83(8) . .
O13 Nd1 N1 75.96(7) . .
O13 Nd1 C8 96.36(7) . .
O15 Nd1 O1 141.03(7) . .
O15 Nd1 O3 152.01(7) . .
O15 Nd1 O17 49.38(8) . .
O15 Nd1 N1 24.78(8) . .
O15 Nd1 C8 159.42(8) . .
O17 Nd1 O1 136.39(7) . .
O17 Nd1 N1 24.66(8) . .
O17 Nd1 C8 148.04(8) . .
C8 Nd1 N1 170.11(7) . .
O2 Ni1 O3 86.81(8) . .
O2 Ni1 O9 94.22(8) . .
O2 Ni1 N2 84.65(8) . .
O2 Ni1 N3 95.04(8) . .
O7 Ni1 O2 178.76(7) . .
O7 Ni1 O3 92.90(8) . .
O7 Ni1 O9 86.99(8) . .
O7 Ni1 N2 95.31(9) . .
O7 Ni1 N3 83.73(8) . .
O9 Ni1 O3 114.97(7) . .
O9 Ni1 N2 81.06(8) . .
O9 Ni1 N3 163.71(8) . .
N2 Ni1 O3 162.39(7) . .
N2 Ni1 N3 86.50(8) . .
N3 Ni1 O3 78.94(8) . .
C8 O1 Nd1 91.96(14) . .
C14 O2 Ni1 113.53(17) . .
Ni1 O3 Nd1 153.33(8) . .
C8 O3 Nd1 94.56(15) . .
C8 O3 Ni1 111.47(16) . .
C10 O7 Ni1 115.20(15) . .
C12 O9 Ni1 111.52(16) . .
C13 N2 Ni1 106.33(16) . .
C13 N2 C2 114.80(19) . .
C2 N2 Ni1 105.71(15) . .
C11 N2 Ni1 104.68(15) . .
C11 N2 C13 110.85(19) . .
C11 N2 C2 113.5(2) . .
C10 O12 Nd1 136.51(17) . 2_776
C9 N3 Ni1 105.86(14) . .
C9 N3 C1 115.2(2) . .
C7 N3 Ni1 104.84(16) . .
C7 N3 C9 109.96(19) . .
C7 N3 C1 114.65(18) . .
C1 N3 Ni1 105.23(14) . .
N1 O15 Nd1 98.89(18) . .
N1 O17 Nd1 95.06(17) . .
N3 C9 C10 113.9(2) . .
O2 C14 C13 118.5(2) . .
O4 C14 O2 123.8(3) . .
O4 C14 C13 117.7(2) . .
N2 C13 C14 113.8(2) . .
N2 C2 C1 108.7(2) . .
N2 C2 C3 114.3(2) . .
C3 C2 C1 112.58(19) . .
O7 C10 C9 118.3(2) . .
O12 C10 O7 124.8(2) . .
O12 C10 C9 116.9(2) . .
N3 C7 C8 108.83(19) . .
O15 N1 Nd1 56.33(14) . .
O17 N1 Nd1 60.29(14) . .
O17 N1 O15 116.4(2) . .
O21 N1 Nd1 174.77(19) . .
O21 N1 O15 120.8(3) . .
O21 N1 O17 122.8(3) . .
O1 C8 Nd1 62.97(13) . .
O1 C8 O3 121.3(2) . .
O1 C8 C7 120.2(2) . .
O3 C8 Nd1 59.64(13) . .
O3 C8 C7 118.5(2) . .
C7 C8 Nd1 166.41(17) . .
N3 C1 C2 109.39(18) . .
N3 C1 C6 114.2(2) . .
C6 C1 C2 111.8(2) . .
O8 C12 O9 125.1(3) . .
O8 C12 C11 116.8(2) . .
O9 C12 C11 118.0(2) . .
C4 C3 C2 112.5(2) . .
C5 C4 C3 109.7(2) . .
N2 C11 C12 110.2(2) . .
C5 C6 C1 111.6(2) . .
C6 C5 C4 110.1(2) . .

loop_
_geom_bond_atom_site_label_1
_geom_bond_atom_site_label_2
_geom_bond_distance
_geom_bond_site_symmetry_2
Nd1 O1 2.6184(18) .
Nd1 O3 2.5432(19) .
Nd1 O5 2.4746(19) .
Nd1 O6 2.489(2) .
Nd1 O10 2.420(2) .
Nd1 O12 2.4391(19) 2_776
Nd1 O13 2.426(2) .
Nd1 O15 2.527(2) .
Nd1 O17 2.616(2) .
Nd1 N1 3.000(3) .
Nd1 C8 2.938(3) .
Ni1 O2 2.0374(19) .
Ni1 O3 2.1007(19) .
Ni1 O7 2.0194(19) .
Ni1 O9 2.0672(18) .
Ni1 N2 2.067(2) .
Ni1 N3 2.098(2) .
O1 C8 1.246(3) .
O2 C14 1.268(3) .
O3 C8 1.283(3) .
O4 C14 1.258(3) .
O7 C10 1.263(3) .
O8 C12 1.245(3) .
O9 C12 1.276(3) .
N2 C13 1.488(3) .
N2 C2 1.505(3) .
N2 C11 1.481(3) .
O12 Nd1 2.4391(19) 2_776
O12 C10 1.249(3) .
N3 C9 1.487(3) .
N3 C7 1.477(3) .
N3 C1 1.501(3) .
O15 N1 1.273(4) .
O17 N1 1.256(4) .
C9 C10 1.519(3) .
C14 C13 1.515(4) .
C2 C1 1.541(3) .
C2 C3 1.530(3) .
C7 C8 1.523(3) .
N1 O21 1.223(3) .
C1 C6 1.534(3) .
C12 C11 1.535(4) .
C3 C4 1.529(4) .
C4 C5 1.526(4) .
C6 C5 1.523(4) .
